data_1100023
loop_
_publ_author_name
'Catti, M.'
'Gazzoni, G.'
'Ivaldi, G.'

_publ_section_title
;
 Order-disorder in the \a'-(Ca,Sr)~2~SiO~4~ solid solution: a structural and
 statistical-thermodynamic analysis
;
_journal_issue 6
_journal_name_full
;
 Acta Crystallographica, Section B: Structural Science
;
_journal_page_first 537
_journal_page_last 544
_journal_paper_doi 10.1107/s0108768184002652
_journal_volume 40
_journal_year 1984
_chemical_formula_structural 'Ca1.5 Sr.5 Si O4'
_chemical_formula_sum 'Ca1.5 O4 Si Sr0.5'
_chemical_name_systematic 'Calcium strontium silicate (1.5/.5/1)'
_space_group_IT_number 62
_symmetry_cell_setting orthorhombic
_symmetry_Int_Tables_number 62
_symmetry_space_group_name_Hall '-P 2bc 2a'
_symmetry_space_group_name_H-M 'P m n b'
_cell_angle_alpha 90
_cell_angle_beta 90
_cell_angle_gamma 90
_cell_formula_units_Z 4
_cell_length_a 5.647(1)
_cell_length_b 7.037(1)
_cell_length_c 9.644(2)
_cell_volume 383.2
_refine_ls_R_factor_all 0.049
_cod_original_formula_sum 'Ca1.5 O4 Si Sr.5'
_cod_database_code 1100023

loop_
_symmetry_equiv_pos_as_xyz
x,y,z
1/2-x,1/2+y,1/2-z
1/2+x,-y,-z
-x,1/2-y,1/2+z
-x,-y,-z
1/2+x,1/2-y,1/2+z
1/2-x,y,z
x,1/2+y,1/2-z

loop_
_atom_site_label
_atom_site_type_symbol
_atom_site_symmetry_multiplicity
_atom_site_Wyckoff_symbol
_atom_site_fract_x
_atom_site_fract_y
_atom_site_fract_z
_atom_site_occupancy
_atom_site_attached_hydrogens
_atom_site_calc_flag
Ca1 Ca2+ 8 d 0.2708(3) 0.3355(1) 0.57563(8) 0.276(4) 0 d
Sr1 Sr2+ 8 d 0.2708(3) 0.3355(1) 0.57563(8) 0.224 0 d
Ca2 Ca2+ 8 d 0.2734(3) -0.0068(2) 0.2977(1) 0.474 0 d
Sr2 Sr2+ 8 d 0.2734(3) -0.0068(2) 0.2977(1) 0.026 0 d
Si1 Si4+ 4 c 0.25 0.7796(2) 0.5851(2) 1. 0 d
O1 O2- 8 d 0.312(1) 1.0056(8) 0.5521(5) 0.5 0 d
O2 O2- 8 d 0.192(1) 0.6613(8) 0.4356(5) 0.5 0 d
O3 O2- 8 d 0.485(2) 0.686(1) 0.654(1) 0.5 0 d
O4 O2- 8 d 0.020(2) 0.745(1) 0.6928(9) 0.5 0 d

loop_
_atom_type_symbol
_atom_type_oxidation_number
Ca2+ 2.000
Sr2+ 2.000
Si4+ 4.000
O2- -2.000
